data_4036787
loop_
_publ_author_name
'Pal, Bikash'
'Lin, Bo-Chao'
'Dela Cerna, Mark Vincent Carreon'
'Hsu, Chao-Ping'
'Lin, Chih-Hsiu'

_publ_section_title
;
 Face-to-Face Packing of 2,3,9,10-Tetrasubstituted Pentacene Derivatives
 Revealed through a Solid State [4 + 4] Thermal Cycloaddition and
 Molecular Dynamic Simulation.
;
_journal_issue 15
_journal_name_full 'The Journal of organic chemistry'
_journal_page_first 6223
_journal_page_last 6234
_journal_paper_doi 10.1021/acs.joc.6b00526
_journal_volume 81
_journal_year 2016
_chemical_formula_moiety 'C32 H24 Cl6 O8'
_chemical_formula_sum 'C32 H24 Cl6 O8'
_chemical_formula_weight 749.21
_space_group_IT_number 14
_space_group_name_Hall '-P 2yn'
_space_group_name_H-M_alt 'P 1 21/n 1'
_symmetry_cell_setting monoclinic
_symmetry_space_group_name_H-M 'P 1 21/n 1'
_atom_sites_solution_hydrogens geom
_atom_sites_solution_primary direct
_atom_sites_solution_secondary difmap
_audit_creation_method SHELXL-97
_cell_angle_alpha 90.00
_cell_angle_beta 98.6030(10)
_cell_angle_gamma 90.00
_cell_formula_units_Z 4
_cell_length_a 13.9275(4)
_cell_length_b 12.9024(4)
_cell_length_c 19.0049(6)
_cell_measurement_reflns_used 4115
_cell_measurement_temperature 100.0(1)
_cell_measurement_theta_max 23.69
_cell_measurement_theta_min 2.32
_cell_volume 3376.72(18)
_computing_cell_refinement 'Bruker SMART'
_computing_data_collection 'Bruker SMART'
_computing_data_reduction 'Bruker SAINT'
_computing_molecular_graphics 'Ortep-3 for Windows (Farrugia, 1997)'
_computing_publication_material 'WinGX publication routines (Farrugia, 1999)'
_computing_structure_refinement 'SHELXL-97 (Sheldrick, 1997)'
_computing_structure_solution 'SHELXS-97 (Sheldrick, 1997)'
_diffrn_ambient_temperature 100.0(1)
_diffrn_measured_fraction_theta_full 0.996
_diffrn_measured_fraction_theta_max 0.993
_diffrn_measurement_device_type 'CCD area detector'
_diffrn_measurement_method 'phi and omega scans'
_diffrn_radiation_monochromator graphite
_diffrn_radiation_source 'fine-focus sealed tube'
_diffrn_radiation_type MoK\a
_diffrn_radiation_wavelength 0.71073
_diffrn_reflns_av_R_equivalents 0.0551
_diffrn_reflns_av_sigmaI/netI 0.0696
_diffrn_reflns_limit_h_max 17
_diffrn_reflns_limit_h_min -16
_diffrn_reflns_limit_k_max 16
_diffrn_reflns_limit_k_min -16
_diffrn_reflns_limit_l_max 23
_diffrn_reflns_limit_l_min -22
_diffrn_reflns_number 27186
_diffrn_reflns_theta_full 25.00
_diffrn_reflns_theta_max 26.37
_diffrn_reflns_theta_min 1.70
_exptl_absorpt_coefficient_mu 0.558
_exptl_absorpt_correction_T_max 0.7454
_exptl_absorpt_correction_T_min 0.6611
_exptl_absorpt_correction_type multi-scan
_exptl_absorpt_process_details 'Bruker SADABS, 1996'
_exptl_crystal_colour colourless
_exptl_crystal_density_diffrn 1.474
_exptl_crystal_density_meas 0
_exptl_crystal_density_method 'not measured'
_exptl_crystal_description prism
_exptl_crystal_F_000 1528
_exptl_crystal_size_max 0.24
_exptl_crystal_size_mid 0.18
_exptl_crystal_size_min 0.16
_refine_diff_density_max 1.214
_refine_diff_density_min -0.965
_refine_diff_density_rms 0.119
_refine_ls_extinction_method none
_refine_ls_goodness_of_fit_ref 1.048
_refine_ls_hydrogen_treatment constr
_refine_ls_matrix_type full
_refine_ls_number_parameters 419
_refine_ls_number_reflns 6867
_refine_ls_number_restraints 0
_refine_ls_restrained_S_all 1.048
_refine_ls_R_factor_all 0.1250
_refine_ls_R_factor_gt 0.0773
_refine_ls_shift/su_max 0.000
_refine_ls_shift/su_mean 0.000
_refine_ls_structure_factor_coef Fsqd
_refine_ls_weighting_details 'calc w=1/[\s^2^(Fo^2^)+(0.1474P)^2^+5.3504P] where P=(Fo^2^+2Fc^2^)/3'
_refine_ls_weighting_scheme calc
_refine_ls_wR_factor_gt 0.2264
_refine_ls_wR_factor_ref 0.2682
_reflns_number_gt 4193
_reflns_number_total 6867
_reflns_threshold_expression >2sigma(I)
_cod_data_source_file jo6b00526_si_003.cif
_cod_data_source_block i11827
_cod_depositor_comments
;
The following automatic conversions were performed:

data item '_symmetry_cell_setting' value 'Monoclinic' was changed to
'monoclinic' in accordance with the
/home/saulius/struct/COD-crude-data/automatic-downloads/DataCite-retrospective/ACS/depositions/lib/dictionaries/cif_core.dic
dictionary named 'cif_core.dic' version 2.4.2 last updated on
2011-04-26.

Automatic conversion script
Id: cif_fix_values 6909 2019-04-08 15:41:33Z antanas 
;
_cod_original_sg_symbol_H-M P2(1)/n
_cod_database_code 4036787

loop_
_symmetry_equiv_pos_as_xyz
'x, y, z'
'-x+1/2, y+1/2, -z+1/2'
'-x, -y, -z'
'x-1/2, -y-1/2, z-1/2'

loop_
_atom_site_label
_atom_site_type_symbol
_atom_site_fract_x
_atom_site_fract_y
_atom_site_fract_z
_atom_site_U_iso_or_equiv
_atom_site_adp_type
_atom_site_occupancy
_atom_site_symmetry_multiplicity
_atom_site_calc_flag
_atom_site_refinement_flags
Cl1 Cl 0.34527(16) 0.47599(16) 0.09548(10) 0.0704(6) Uani 1 1 d .
Cl2 Cl 0.28363(18) 0.58461(15) 0.21443(13) 0.0860(7) Uani 1 1 d .
Cl3 Cl 0.46466(17) 0.63845(15) 0.16549(12) 0.0808(7) Uani 1 1 d .
Cl4 Cl 0.00832(15) 0.78392(14) -0.10515(11) 0.0711(6) Uani 1 1 d .
Cl5 Cl 0.12666(15) 0.68285(16) 0.01309(10) 0.0700(6) Uani 1 1 d .
Cl6 Cl -0.07621(17) 0.63438(17) -0.01877(12) 0.0822(7) Uani 1 1 d .
O1 O 0.6819(2) 0.6189(3) 0.05155(18) 0.0305(8) Uani 1 1 d .
O2 O 0.7571(2) 0.6048(2) 0.16359(17) 0.0250(7) Uani 1 1 d .
O3 O 0.8916(2) 0.4021(3) 0.25052(17) 0.0351(9) Uani 1 1 d .
O4 O 0.9116(2) 0.4744(2) 0.14662(16) 0.0245(7) Uani 1 1 d .
O5 O 0.0231(2) -0.2350(3) 0.22483(19) 0.0324(8) Uani 1 1 d .
O6 O 0.1698(2) -0.2288(3) 0.29058(18) 0.0328(9) Uani 1 1 d .
O7 O -0.0784(2) -0.0996(3) 0.08153(16) 0.0258(8) Uani 1 1 d .
O8 O -0.0345(2) -0.0269(3) 0.18866(17) 0.0257(7) Uani 1 1 d .
C1 C 0.4239(3) 0.0939(3) -0.0189(2) 0.0124(8) Uani 1 1 d .
H1 H 0.3780 0.1465 -0.0406 0.015 Uiso 1 1 calc R
C2 C 0.5232(3) 0.2529(3) 0.0222(2) 0.0159(9) Uani 1 1 d .
H2 H 0.4827 0.2931 -0.0104 0.019 Uiso 1 1 calc R
C3 C 0.6216(3) 0.4072(3) 0.0646(2) 0.0204(9) Uani 1 1 d .
H3 H 0.5798 0.4490 0.0341 0.024 Uiso 1 1 calc R
C4 C 0.7005(3) 0.4521(3) 0.1056(2) 0.0186(9) Uani 1 1 d .
C5 C 0.7656(3) 0.3868(3) 0.1519(2) 0.0185(9) Uani 1 1 d .
C6 C 0.7451(3) 0.2847(3) 0.1581(2) 0.0169(9) Uani 1 1 d .
H6 H 0.7858 0.2444 0.1904 0.020 Uiso 1 1 calc R
C7 C 0.6415(3) 0.1312(3) 0.1220(2) 0.0136(8) Uani 1 1 d .
H7 H 0.6789 0.0909 0.1563 0.016 Uiso 1 1 calc R
C8 C 0.5416(3) -0.0266(3) 0.0815(2) 0.0112(8) Uani 1 1 d .
H8 H 0.5741 -0.0540 0.1270 0.013 Uiso 1 1 calc R
C9 C 0.3940(3) -0.0893(3) 0.1303(2) 0.0145(9) Uani 1 1 d .
H9 H 0.4342 -0.1279 0.1641 0.017 Uiso 1 1 calc R
C10 C 0.2483(3) -0.1451(3) 0.1817(2) 0.0153(9) Uani 1 1 d .
H10 H 0.2875 -0.1835 0.2161 0.018 Uiso 1 1 calc R
C11 C 0.1505(3) -0.1432(3) 0.1818(2) 0.0166(9) Uani 1 1 d .
C12 C 0.0903(3) -0.0848(3) 0.1291(2) 0.0165(9) Uani 1 1 d .
C13 C 0.1299(3) -0.0323(3) 0.0782(2) 0.0156(9) Uani 1 1 d .
H13 H 0.0893 0.0042 0.0435 0.019 Uiso 1 1 calc R
C14 C 0.2740(3) 0.0259(3) 0.0271(2) 0.0132(8) Uani 1 1 d .
H14 H 0.2348 0.0634 -0.0079 0.016 Uiso 1 1 calc R
C15 C 0.5067(3) 0.1486(3) 0.0264(2) 0.0122(8) Uani 1 1 d .
C16 C 0.6016(3) 0.3003(3) 0.0672(2) 0.0160(9) Uani 1 1 d .
C17 C 0.6629(3) 0.2374(3) 0.1165(2) 0.0157(9) Uani 1 1 d .
C18 C 0.5669(3) 0.0868(3) 0.0778(2) 0.0120(8) Uani 1 1 d .
C19 C 0.4332(3) -0.0333(3) 0.0815(2) 0.0115(8) Uani 1 1 d .
C20 C 0.2916(3) -0.0896(3) 0.1302(2) 0.0142(8) Uani 1 1 d .
C21 C 0.2311(3) -0.0320(3) 0.0769(2) 0.0141(8) Uani 1 1 d .
C22 C 0.3727(3) 0.0275(3) 0.0296(2) 0.0121(8) Uani 1 1 d .
C23 C 0.7115(3) 0.5662(4) 0.1018(2) 0.0224(10) Uani 1 1 d .
C24 C 0.7817(4) 0.7135(4) 0.1631(3) 0.0308(11) Uani 1 1 d .
H24A H 0.8075 0.7294 0.1203 0.046 Uiso 1 1 calc R
H24B H 0.8294 0.7289 0.2036 0.046 Uiso 1 1 calc R
H24C H 0.7245 0.7543 0.1651 0.046 Uiso 1 1 calc R
C25 C 0.8617(3) 0.4235(3) 0.1899(2) 0.0222(10) Uani 1 1 d .
C26 C 1.0069(3) 0.5114(4) 0.1785(3) 0.0356(13) Uani 1 1 d .
H26A H 1.0004 0.5543 0.2188 0.053 Uiso 1 1 calc R
H26B H 1.0352 0.5510 0.1441 0.053 Uiso 1 1 calc R
H26C H 1.0479 0.4533 0.1937 0.053 Uiso 1 1 calc R
C27 C 0.1059(3) -0.2072(3) 0.2336(2) 0.0198(9) Uani 1 1 d .
C28 C 0.1359(4) -0.2922(4) 0.3444(3) 0.0387(13) Uani 1 1 d .
H28A H 0.0766 -0.2638 0.3563 0.058 Uiso 1 1 calc R
H28B H 0.1841 -0.2936 0.3861 0.058 Uiso 1 1 calc R
H28C H 0.1243 -0.3614 0.3266 0.058 Uiso 1 1 calc R
C29 C -0.0170(3) -0.0746(3) 0.1295(2) 0.0183(9) Uani 1 1 d .
C30 C -0.1366(3) -0.0114(5) 0.1944(3) 0.0397(14) Uani 1 1 d .
H30A H -0.1672 0.0270 0.1539 0.060 Uiso 1 1 calc R
H30B H -0.1419 0.0265 0.2371 0.060 Uiso 1 1 calc R
H30C H -0.1679 -0.0774 0.1959 0.060 Uiso 1 1 calc R
C31 C 0.3827(5) 0.5386(5) 0.1763(4) 0.0569(18) Uani 1 1 d .
H31 H 0.4170 0.4877 0.2091 0.068 Uiso 1 1 calc R
C32 C 0.0105(5) 0.7314(5) -0.0195(4) 0.0585(18) Uani 1 1 d .
H32 H -0.0044 0.7871 0.0122 0.070 Uiso 1 1 calc R

loop_
_atom_site_aniso_label
_atom_site_aniso_U_11
_atom_site_aniso_U_22
_atom_site_aniso_U_33
_atom_site_aniso_U_23
_atom_site_aniso_U_13
_atom_site_aniso_U_12
Cl1 0.0931(14) 0.0693(12) 0.0462(10) 0.0053(8) 0.0016(9) -0.0065(10)
Cl2 0.1246(18) 0.0461(10) 0.1013(16) 0.0242(10) 0.0629(14) 0.0249(11)
Cl3 0.1036(16) 0.0488(11) 0.0905(15) 0.0236(10) 0.0165(12) -0.0129(10)
Cl4 0.0939(14) 0.0521(11) 0.0756(13) 0.0139(9) 0.0394(11) 0.0214(10)
Cl5 0.0787(13) 0.0737(13) 0.0577(11) -0.0168(9) 0.0105(9) 0.0067(10)
Cl6 0.0982(15) 0.0756(14) 0.0788(14) -0.0140(11) 0.0331(12) -0.0395(12)
O1 0.0336(18) 0.0210(17) 0.034(2) 0.0042(15) -0.0053(15) -0.0035(14)
O2 0.0314(17) 0.0170(16) 0.0259(17) -0.0036(13) 0.0018(14) -0.0046(13)
O3 0.0376(19) 0.044(2) 0.0197(18) 0.0010(16) -0.0089(15) -0.0154(17)
O4 0.0191(15) 0.0290(18) 0.0240(17) -0.0018(14) -0.0019(13) -0.0088(13)
O5 0.0247(17) 0.036(2) 0.038(2) 0.0129(16) 0.0092(15) -0.0095(15)
O6 0.0248(16) 0.048(2) 0.0260(18) 0.0217(16) 0.0057(14) -0.0028(15)
O7 0.0108(14) 0.042(2) 0.0235(17) 0.0027(15) 0.0000(13) -0.0009(13)
O8 0.0177(15) 0.0310(19) 0.0306(18) -0.0046(15) 0.0109(13) 0.0007(13)
C1 0.0074(17) 0.017(2) 0.0121(19) 0.0007(16) 0.0008(15) 0.0010(15)
C2 0.0132(18) 0.021(2) 0.013(2) 0.0023(17) 0.0026(16) 0.0005(16)
C3 0.020(2) 0.019(2) 0.021(2) 0.0031(18) 0.0009(17) 0.0008(17)
C4 0.020(2) 0.017(2) 0.018(2) -0.0007(18) 0.0029(17) -0.0034(17)
C5 0.017(2) 0.023(2) 0.015(2) -0.0062(18) 0.0011(17) -0.0049(17)
C6 0.0155(19) 0.021(2) 0.012(2) -0.0016(17) -0.0031(16) -0.0008(17)
C7 0.0120(18) 0.018(2) 0.0106(19) 0.0015(16) 0.0015(15) 0.0035(16)
C8 0.0098(18) 0.016(2) 0.0082(19) 0.0028(15) 0.0014(14) 0.0030(15)
C9 0.0116(18) 0.017(2) 0.015(2) -0.0018(17) 0.0016(16) 0.0011(15)
C10 0.0155(19) 0.016(2) 0.015(2) 0.0042(17) 0.0016(16) -0.0001(16)
C11 0.0172(19) 0.015(2) 0.018(2) 0.0022(17) 0.0041(17) -0.0013(16)
C12 0.0135(19) 0.017(2) 0.019(2) -0.0031(18) 0.0013(16) -0.0002(16)
C13 0.0126(19) 0.018(2) 0.015(2) 0.0026(17) 0.0011(16) 0.0015(16)
C14 0.0102(18) 0.016(2) 0.013(2) -0.0011(16) -0.0004(15) 0.0016(15)
C15 0.0093(17) 0.019(2) 0.0086(19) -0.0015(16) 0.0036(15) -0.0011(16)
C16 0.0147(19) 0.018(2) 0.015(2) -0.0016(17) 0.0037(16) -0.0003(16)
C17 0.0145(19) 0.017(2) 0.015(2) -0.0031(17) 0.0017(16) -0.0009(16)
C18 0.0084(17) 0.019(2) 0.0101(19) 0.0010(16) 0.0056(15) 0.0003(15)
C19 0.0099(17) 0.014(2) 0.0106(19) -0.0046(16) 0.0016(15) -0.0030(15)
C20 0.0132(18) 0.014(2) 0.015(2) 0.0003(16) 0.0016(16) 0.0000(15)
C21 0.0153(19) 0.012(2) 0.014(2) -0.0031(16) 0.0004(16) -0.0020(16)
C22 0.0137(18) 0.012(2) 0.0111(19) -0.0024(16) 0.0037(15) 0.0011(15)
C23 0.019(2) 0.022(2) 0.026(2) -0.003(2) 0.0024(18) -0.0025(18)
C24 0.032(3) 0.020(2) 0.039(3) -0.007(2) 0.003(2) -0.008(2)
C25 0.021(2) 0.022(2) 0.021(2) -0.0036(19) -0.0022(19) -0.0063(18)
C26 0.022(2) 0.042(3) 0.040(3) 0.001(2) -0.004(2) -0.018(2)
C27 0.019(2) 0.022(2) 0.021(2) 0.0023(18) 0.0092(17) 0.0039(18)
C28 0.039(3) 0.047(3) 0.032(3) 0.022(3) 0.011(2) -0.002(3)
C29 0.014(2) 0.019(2) 0.022(2) 0.0068(18) 0.0063(18) 0.0001(17)
C30 0.018(2) 0.048(3) 0.059(4) -0.013(3) 0.022(2) 0.003(2)
C31 0.078(5) 0.036(3) 0.059(4) 0.017(3) 0.014(4) 0.007(3)
C32 0.079(5) 0.044(4) 0.060(4) -0.010(3) 0.036(4) -0.012(3)

loop_
_atom_type_symbol
_atom_type_description
_atom_type_scat_dispersion_real
_atom_type_scat_dispersion_imag
_atom_type_scat_source
Cl Cl 0.1484 0.1585 'International Tables Vol C Tables 4.2.6.8 and 6.1.1.4'
O O 0.0106 0.0060 'International Tables Vol C Tables 4.2.6.8 and 6.1.1.4'
C C 0.0033 0.0016 'International Tables Vol C Tables 4.2.6.8 and 6.1.1.4'
H H 0.0000 0.0000 'International Tables Vol C Tables 4.2.6.8 and 6.1.1.4'

loop_
_geom_angle_atom_site_label_1
_geom_angle_atom_site_label_2
_geom_angle_atom_site_label_3
_geom_angle
_geom_angle_site_symmetry_1
_geom_angle_site_symmetry_3
C23 O2 C24 115.9(4) . .
C25 O4 C26 115.7(4) . .
C27 O6 C28 116.6(4) . .
C29 O8 C30 115.5(4) . .
C15 C1 C22 108.0(3) . .
C15 C1 C8 112.9(3) . 3_655
C22 C1 C8 111.5(3) . 3_655
C15 C1 H1 108.1 . .
C22 C1 H1 108.1 . .
C8 C1 H1 108.1 3_655 .
C15 C2 C16 120.5(4) . .
C15 C2 H2 119.7 . .
C16 C2 H2 119.7 . .
C4 C3 C16 122.5(4) . .
C4 C3 H3 118.8 . .
C16 C3 H3 118.8 . .
C3 C4 C5 118.5(4) . .
C3 C4 C23 118.0(4) . .
C5 C4 C23 123.4(4) . .
C6 C5 C4 120.0(4) . .
C6 C5 C25 116.7(4) . .
C4 C5 C25 123.1(4) . .
C5 C6 C17 121.9(4) . .
C5 C6 H6 119.0 . .
C17 C6 H6 119.0 . .
C18 C7 C17 120.8(4) . .
C18 C7 H7 119.6 . .
C17 C7 H7 119.6 . .
C18 C8 C19 107.1(3) . .
C18 C8 C1 113.1(3) . 3_655
C19 C8 C1 112.3(3) . 3_655
C18 C8 H8 108.0 . .
C19 C8 H8 108.0 . .
C1 C8 H8 108.0 3_655 .
C19 C9 C20 120.4(4) . .
C19 C9 H9 119.8 . .
C20 C9 H9 119.8 . .
C11 C10 C20 121.4(4) . .
C11 C10 H10 119.3 . .
C20 C10 H10 119.3 . .
C10 C11 C12 119.5(4) . .
C10 C11 C27 120.5(4) . .
C12 C11 C27 119.9(4) . .
C13 C12 C11 120.3(4) . .
C13 C12 C29 117.9(4) . .
C11 C12 C29 121.7(4) . .
C12 C13 C21 121.6(4) . .
C12 C13 H13 119.2 . .
C21 C13 H13 119.2 . .
C22 C14 C21 120.7(4) . .
C22 C14 H14 119.7 . .
C21 C14 H14 119.7 . .
C2 C15 C18 120.1(3) . .
C2 C15 C1 123.2(3) . .
C18 C15 C1 116.7(3) . .
C3 C16 C2 122.5(4) . .
C3 C16 C17 118.6(4) . .
C2 C16 C17 118.9(4) . .
C7 C17 C16 119.4(4) . .
C7 C17 C6 122.3(4) . .
C16 C17 C6 118.3(4) . .
C7 C18 C15 120.2(4) . .
C7 C18 C8 122.8(3) . .
C15 C18 C8 117.0(3) . .
C9 C19 C22 120.6(3) . .
C9 C19 C8 122.4(3) . .
C22 C19 C8 116.9(3) . .
C10 C20 C21 119.1(3) . .
C10 C20 C9 122.0(4) . .
C21 C20 C9 118.9(4) . .
C14 C21 C13 122.6(4) . .
C14 C21 C20 119.3(3) . .
C13 C21 C20 118.0(4) . .
C14 C22 C19 120.0(4) . .
C14 C22 C1 123.4(4) . .
C19 C22 C1 116.6(3) . .
O1 C23 O2 123.3(4) . .
O1 C23 C4 125.3(4) . .
O2 C23 C4 111.4(4) . .
O2 C24 H24A 109.5 . .
O2 C24 H24B 109.5 . .
H24A C24 H24B 109.5 . .
O2 C24 H24C 109.5 . .
H24A C24 H24C 109.5 . .
H24B C24 H24C 109.5 . .
O3 C25 O4 124.9(4) . .
O3 C25 C5 123.1(4) . .
O4 C25 C5 111.8(4) . .
O4 C26 H26A 109.5 . .
O4 C26 H26B 109.5 . .
H26A C26 H26B 109.5 . .
O4 C26 H26C 109.5 . .
H26A C26 H26C 109.5 . .
H26B C26 H26C 109.5 . .
O5 C27 O6 124.5(4) . .
O5 C27 C11 124.3(4) . .
O6 C27 C11 111.2(4) . .
O6 C28 H28A 109.5 . .
O6 C28 H28B 109.5 . .
H28A C28 H28B 109.5 . .
O6 C28 H28C 109.5 . .
H28A C28 H28C 109.5 . .
H28B C28 H28C 109.5 . .
O7 C29 O8 124.4(4) . .
O7 C29 C12 124.8(4) . .
O8 C29 C12 110.6(3) . .
O8 C30 H30A 109.5 . .
O8 C30 H30B 109.5 . .
H30A C30 H30B 109.5 . .
O8 C30 H30C 109.5 . .
H30A C30 H30C 109.5 . .
H30B C30 H30C 109.5 . .
Cl1 C31 Cl3 110.6(4) . .
Cl1 C31 Cl2 111.8(4) . .
Cl3 C31 Cl2 111.4(4) . .
Cl1 C31 H31 107.6 . .
Cl3 C31 H31 107.6 . .
Cl2 C31 H31 107.6 . .
Cl6 C32 Cl4 111.7(4) . .
Cl6 C32 Cl5 110.1(4) . .
Cl4 C32 Cl5 110.5(4) . .
Cl6 C32 H32 108.1 . .
Cl4 C32 H32 108.1 . .
Cl5 C32 H32 108.1 . .

loop_
_geom_bond_atom_site_label_1
_geom_bond_atom_site_label_2
_geom_bond_distance
_geom_bond_site_symmetry_2
Cl1 C31 1.744(7) .
Cl2 C31 1.755(7) .
Cl3 C31 1.754(7) .
Cl4 C32 1.759(7) .
Cl5 C32 1.759(8) .
Cl6 C32 1.741(7) .
O1 C23 1.195(6) .
O2 C23 1.344(5) .
O2 C24 1.444(5) .
O3 C25 1.198(5) .
O4 C25 1.327(6) .
O4 C26 1.455(5) .
O5 C27 1.196(5) .
O6 C27 1.325(5) .
O6 C28 1.444(6) .
O7 C29 1.198(5) .
O8 C29 1.336(5) .
O8 C30 1.456(5) .
C1 C15 1.507(5) .
C1 C22 1.512(6) .
C1 C8 1.604(5) 3_655
C1 H1 0.9800 .
C2 C15 1.371(6) .
C2 C16 1.421(5) .
C2 H2 0.9300 .
C3 C4 1.376(6) .
C3 C16 1.410(6) .
C3 H3 0.9300 .
C4 C5 1.438(6) .
C4 C23 1.483(6) .
C5 C6 1.356(6) .
C5 C25 1.499(5) .
C6 C17 1.428(5) .
C6 H6 0.9300 .
C7 C18 1.361(5) .
C7 C17 1.410(6) .
C7 H7 0.9300 .
C8 C18 1.510(6) .
C8 C19 1.512(5) .
C8 C1 1.604(5) 3_655
C8 H8 0.9800 .
C9 C19 1.352(6) .
C9 C20 1.427(5) .
C9 H9 0.9300 .
C10 C11 1.363(6) .
C10 C20 1.417(6) .
C10 H10 0.9300 .
C11 C12 1.422(6) .
C11 C27 1.489(6) .
C12 C13 1.363(6) .
C12 C29 1.501(5) .
C13 C21 1.414(5) .
C13 H13 0.9300 .
C14 C22 1.369(5) .
C14 C21 1.406(6) .
C14 H14 0.9300 .
C15 C18 1.431(5) .
C16 C17 1.422(6) .
C19 C22 1.432(5) .
C20 C21 1.426(5) .
C24 H24A 0.9600 .
C24 H24B 0.9600 .
C24 H24C 0.9600 .
C26 H26A 0.9600 .
C26 H26B 0.9600 .
C26 H26C 0.9600 .
C28 H28A 0.9600 .
C28 H28B 0.9600 .
C28 H28C 0.9600 .
C30 H30A 0.9600 .
C30 H30B 0.9600 .
C30 H30C 0.9600 .
C31 H31 0.9800 .
C32 H32 0.9800 .
